data_2206728
loop_
_publ_author_name
'Meng, Xiang-Gao'
'Wu, An-Xin'

_publ_section_title
;
 Ethyl 2,5-diphenylfuran-3-carboxylate
;
_journal_coeditor_code IS6110
_journal_issue 9
_journal_name_full 'Acta Crystallographica Section E'
_journal_page_first o2808
_journal_page_last o2809
_journal_paper_doi 10.1107/S1600536805024554
_journal_volume 61
_journal_year 2005
_chemical_formula_iupac 'C19 H16 O3'
_chemical_formula_moiety 'C19 H16 O3'
_chemical_formula_sum 'C19 H16 O3'
_chemical_formula_weight 292.32
_chemical_name_systematic
;
Ethyl 2,5-diphenylfuran-3-carboxylate
;
_space_group_IT_number 61
_symmetry_cell_setting orthorhombic
_symmetry_space_group_name_Hall '-P 2ac 2ab'
_symmetry_space_group_name_H-M 'P b c a'
_atom_sites_solution_hydrogens geom
_atom_sites_solution_primary direct
_atom_sites_solution_secondary difmap
_audit_creation_method SHELXL-97
_cell_angle_alpha 90.00
_cell_angle_beta 90.00
_cell_angle_gamma 90.00
_cell_formula_units_Z 8
_cell_length_a 9.6272(9)
_cell_length_b 15.0692(14)
_cell_length_c 21.2860(19)
_cell_measurement_reflns_used 5225
_cell_measurement_temperature 292(2)
_cell_measurement_theta_max 25.12
_cell_measurement_theta_min 2.34
_cell_volume 3088.0(5)
_computing_cell_refinement 'SAINT-Plus (Bruker, 2001)'
_computing_data_collection 'SMART (Bruker, 2001)'
_computing_data_reduction SAINT-Plus
_computing_molecular_graphics 'PLATON (Spek, 2003)'
_computing_publication_material PLATON
_computing_structure_refinement 'SHELXL97 (Sheldrick, 1997)'
_computing_structure_solution 'SHELXS97 (Sheldrick, 1997)'
_diffrn_ambient_temperature 292(2)
_diffrn_measured_fraction_theta_full 1.000
_diffrn_measured_fraction_theta_max 1.000
_diffrn_measurement_device_type 'Bruker SMART Apex CCD area-detector'
_diffrn_measurement_method \w
_diffrn_radiation_monochromator graphite
_diffrn_radiation_source 'fine focus sealed Siemens Mo tube'
_diffrn_radiation_type MoK\a
_diffrn_radiation_wavelength 0.71073
_diffrn_reflns_av_R_equivalents 0.0266
_diffrn_reflns_av_sigmaI/netI 0.0214
_diffrn_reflns_limit_h_max 12
_diffrn_reflns_limit_h_min -10
_diffrn_reflns_limit_k_max 18
_diffrn_reflns_limit_k_min -19
_diffrn_reflns_limit_l_max 27
_diffrn_reflns_limit_l_min -22
_diffrn_reflns_number 17087
_diffrn_reflns_theta_full 27.00
_diffrn_reflns_theta_max 27.00
_diffrn_reflns_theta_min 1.91
_diffrn_standards_number 0
_exptl_absorpt_coefficient_mu 0.084
_exptl_absorpt_correction_T_max 0.9916
_exptl_absorpt_correction_T_min 0.9751
_exptl_absorpt_correction_type multi-scan
_exptl_absorpt_process_details '(SADABS; Sheldrick, 1996)'
_exptl_crystal_colour colorless
_exptl_crystal_density_diffrn 1.258
_exptl_crystal_density_method 'not measured'
_exptl_crystal_description block
_exptl_crystal_F_000 1232
_exptl_crystal_size_max 0.30
_exptl_crystal_size_mid 0.20
_exptl_crystal_size_min 0.10
_refine_diff_density_max 0.204
_refine_diff_density_min -0.160
_refine_ls_extinction_method none
_refine_ls_goodness_of_fit_ref 1.031
_refine_ls_hydrogen_treatment constr
_refine_ls_matrix_type full
_refine_ls_number_parameters 200
_refine_ls_number_reflns 3375
_refine_ls_number_restraints 0
_refine_ls_restrained_S_all 1.031
_refine_ls_R_factor_all 0.0586
_refine_ls_R_factor_gt 0.0428
_refine_ls_shift/su_max 0.000
_refine_ls_shift/su_mean 0.000
_refine_ls_structure_factor_coef Fsqd
_refine_ls_weighting_details 'calc w = 1/[\s^2^(Fo^2^)+(0.0561P)^2^+0.433P] where P = (Fo^2^+2Fc^2^)/3'
_refine_ls_weighting_scheme calc
_refine_ls_wR_factor_gt 0.1079
_refine_ls_wR_factor_ref 0.1186
_reflns_number_gt 2544
_reflns_number_total 3375
_reflns_threshold_expression I>2\s(I)
_cod_data_source_file is6110.cif
_cod_data_source_block I
_cod_depositor_comments
;
The following automatic conversions were performed:
'_symmetry_cell_setting' value 'Orthorhombic' changed to 'orthorhombic'
according to '/home/saulius/struct/CIF-dictionaries/cif_core.dic'
dictionary named 'cif_core.dic' version 2.4.1 from 2010-06-29.

Automatic conversion script
Id: cif_fix_enum 1527 2010-12-29 10:47:43Z saulius 

The following automatic conversions were performed:

'_symmetry_cell_setting' value 'Orthorhombic' changed to
'orthorhombic' according to
/home/saulius/struct/CIF-dictionaries/cif_core.dic dictionary named
'cif_core.dic' version 2.4.1 from 2010-06-29.

Automatic conversion script
Id: cif_fix_values 1715 2011-07-08 13:25:40Z adriana 
;
_cod_original_cell_volume 3088.1(5)
_cod_database_code 2206728
_cod_database_fobs_code 2206728

loop_
_symmetry_equiv_pos_as_xyz
'x, y, z'
'-x+1/2, -y, z+1/2'
'-x, y+1/2, -z+1/2'
'x+1/2, -y+1/2, -z'
'-x, -y, -z'
'x-1/2, y, -z-1/2'
'x, -y-1/2, z-1/2'
'-x-1/2, y-1/2, z'

loop_
_atom_site_label
_atom_site_fract_x
_atom_site_fract_y
_atom_site_fract_z
_atom_site_U_iso_or_equiv
_atom_site_adp_type
_atom_site_calc_flag
_atom_site_refinement_flags
_atom_site_occupancy
_atom_site_type_symbol
C1 1.24269(17) 0.18591(11) 0.31567(7) 0.0627(4) Uani d . 1 C
H1 1.1890 0.1466 0.2923 0.075 Uiso calc R 1 H
C2 1.37964(18) 0.19904(13) 0.29991(8) 0.0716(5) Uani d . 1 C
H2 1.4175 0.1682 0.2662 0.086 Uiso calc R 1 H
C3 1.46099(17) 0.25672(12) 0.33303(8) 0.0693(5) Uani d . 1 C
H3 1.5536 0.2651 0.3222 0.083 Uiso calc R 1 H
C4 1.40402(18) 0.30185(12) 0.38242(9) 0.0768(5) Uani d . 1 C
H4 1.4585 0.3414 0.4052 0.092 Uiso calc R 1 H
C5 1.26665(17) 0.28955(11) 0.39897(8) 0.0678(4) Uani d . 1 C
H5 1.2296 0.3211 0.4326 0.081 Uiso calc R 1 H
C6 1.18343(14) 0.23074(9) 0.36609(6) 0.0486(3) Uani d . 1 C
C7 1.03913(14) 0.21243(9) 0.38364(6) 0.0460(3) Uani d . 1 C
C8 0.93863(14) 0.24793(9) 0.42186(6) 0.0461(3) Uani d . 1 C
C9 0.81727(15) 0.19526(9) 0.41410(6) 0.0497(3) Uani d . 1 C
H9 0.7322 0.2041 0.4338 0.060 Uiso calc R 1 H
C10 0.84793(14) 0.13036(9) 0.37300(6) 0.0472(3) Uani d . 1 C
C11 0.76981(15) 0.05558(9) 0.34725(6) 0.0487(3) Uani d . 1 C
C12 0.82819(17) -0.00370(11) 0.30504(7) 0.0633(4) Uani d . 1 C
H12 0.9201 0.0033 0.2925 0.076 Uiso calc R 1 H
C13 0.7502(2) -0.07313(11) 0.28147(8) 0.0719(5) Uani d . 1 C
H13 0.7897 -0.1122 0.2528 0.086 Uiso calc R 1 H
C14 0.61507(19) -0.08493(11) 0.30002(8) 0.0687(5) Uani d . 1 C
H14 0.5634 -0.1321 0.2842 0.082 Uiso calc R 1 H
C15 0.55654(18) -0.02689(12) 0.34198(8) 0.0669(4) Uani d . 1 C
H15 0.4649 -0.0347 0.3546 0.080 Uiso calc R 1 H
C16 0.63299(16) 0.04297(10) 0.36553(7) 0.0590(4) Uani d . 1 C
H16 0.5924 0.0820 0.3939 0.071 Uiso calc R 1 H
C17 0.94521(14) 0.32516(10) 0.46448(7) 0.0493(3) Uani d . 1 C
C18 0.80942(16) 0.42996(10) 0.51915(8) 0.0627(4) Uani d . 1 C
H18A 0.8738 0.4763 0.5069 0.075 Uiso calc R 1 H
H18B 0.8322 0.4110 0.5615 0.075 Uiso calc R 1 H
C19 0.66425(18) 0.46325(12) 0.51651(9) 0.0744(5) Uani d . 1 C
H19A 0.6450 0.4854 0.4751 0.112 Uiso calc R 1 H
H19B 0.6526 0.5101 0.5466 0.112 Uiso calc R 1 H
H19C 0.6013 0.4157 0.5261 0.112 Uiso calc R 1 H
O1 0.98296(10) 0.14023(6) 0.35345(4) 0.0495(3) Uani d . 1 O
O2 1.04789(11) 0.35687(8) 0.48739(6) 0.0712(4) Uani d . 1 O
O3 0.81832(10) 0.35578(6) 0.47600(5) 0.0562(3) Uani d . 1 O

loop_
_atom_site_aniso_label
_atom_site_aniso_U_11
_atom_site_aniso_U_22
_atom_site_aniso_U_33
_atom_site_aniso_U_12
_atom_site_aniso_U_13
_atom_site_aniso_U_23
C1 0.0588(9) 0.0743(11) 0.0550(8) -0.0020(8) 0.0037(7) -0.0096(8)
C2 0.0635(11) 0.0898(13) 0.0614(10) 0.0029(9) 0.0149(8) -0.0084(9)
C3 0.0524(9) 0.0775(11) 0.0779(11) -0.0005(8) 0.0115(8) 0.0078(9)
C4 0.0592(11) 0.0765(12) 0.0946(13) -0.0136(9) 0.0073(9) -0.0187(10)
C5 0.0597(10) 0.0674(10) 0.0765(11) -0.0057(8) 0.0105(8) -0.0190(8)
C6 0.0505(8) 0.0484(8) 0.0470(7) 0.0040(6) 0.0011(6) 0.0049(6)
C7 0.0524(8) 0.0414(7) 0.0442(7) 0.0024(6) -0.0040(6) 0.0017(6)
C8 0.0484(7) 0.0432(7) 0.0467(7) 0.0021(6) -0.0017(6) -0.0001(6)
C9 0.0499(8) 0.0494(8) 0.0499(8) 0.0005(6) 0.0016(6) -0.0035(6)
C10 0.0491(8) 0.0472(8) 0.0454(7) 0.0006(6) 0.0010(6) -0.0001(6)
C11 0.0565(8) 0.0444(7) 0.0451(7) -0.0002(6) -0.0035(6) 0.0000(6)
C12 0.0648(10) 0.0588(9) 0.0665(10) -0.0025(8) 0.0044(8) -0.0134(8)
C13 0.0846(13) 0.0578(9) 0.0734(10) 0.0007(9) -0.0007(9) -0.0200(8)
C14 0.0806(12) 0.0556(10) 0.0698(10) -0.0127(8) -0.0157(9) -0.0067(8)
C15 0.0635(10) 0.0664(10) 0.0709(10) -0.0125(8) -0.0023(8) -0.0058(8)
C16 0.0602(9) 0.0576(9) 0.0592(9) -0.0021(7) 0.0013(7) -0.0086(7)
C17 0.0488(8) 0.0479(8) 0.0513(8) 0.0012(6) 0.0006(6) -0.0036(6)
C18 0.0618(10) 0.0480(8) 0.0782(10) -0.0015(7) 0.0121(8) -0.0159(8)
C19 0.0679(11) 0.0583(10) 0.0970(13) 0.0091(8) 0.0215(9) -0.0034(9)
O1 0.0531(6) 0.0483(5) 0.0471(5) -0.0006(4) 0.0013(4) -0.0054(4)
O2 0.0518(7) 0.0782(8) 0.0835(8) 0.0020(5) -0.0072(5) -0.0337(6)
O3 0.0490(6) 0.0503(6) 0.0692(6) 0.0006(4) 0.0045(5) -0.0142(5)

loop_
_atom_type_symbol
_atom_type_description
_atom_type_scat_dispersion_real
_atom_type_scat_dispersion_imag
_atom_type_scat_source
C C 0.0033 0.0016 'International Tables Vol C Tables 4.2.6.8 and 6.1.1.4'
H H 0.0000 0.0000 'International Tables Vol C Tables 4.2.6.8 and 6.1.1.4'
O O 0.0106 0.0060 'International Tables Vol C Tables 4.2.6.8 and 6.1.1.4'

loop_
_geom_angle_atom_site_label_1
_geom_angle_atom_site_label_2
_geom_angle_atom_site_label_3
_geom_angle
C2 C1 C6 120.79(15)
C2 C1 H1 119.6
C6 C1 H1 119.6
C3 C2 C1 121.03(16)
C3 C2 H2 119.5
C1 C2 H2 119.5
C2 C3 C4 118.91(16)
C2 C3 H3 120.5
C4 C3 H3 120.5
C3 C4 C5 120.90(17)
C3 C4 H4 119.5
C5 C4 H4 119.5
C4 C5 C6 120.73(16)
C4 C5 H5 119.6
C6 C5 H5 119.6
C5 C6 C1 117.62(14)
C5 C6 C7 122.71(13)
C1 C6 C7 119.64(13)
C8 C7 O1 107.96(12)
C8 C7 C6 138.27(13)
O1 C7 C6 113.76(12)
C7 C8 C9 107.02(12)
C7 C8 C17 129.86(13)
C9 C8 C17 123.12(12)
C10 C9 C8 107.52(12)
C10 C9 H9 126.2
C8 C9 H9 126.2
C9 C10 O1 109.04(12)
C9 C10 C11 133.76(13)
O1 C10 C11 117.19(12)
C12 C11 C16 118.61(13)
C12 C11 C10 122.10(14)
C16 C11 C10 119.29(13)
C13 C12 C11 120.18(16)
C13 C12 H12 119.9
C11 C12 H12 119.9
C14 C13 C12 120.62(16)
C14 C13 H13 119.7
C12 C13 H13 119.7
C13 C14 C15 119.65(15)
C13 C14 H14 120.2
C15 C14 H14 120.2
C14 C15 C16 120.30(16)
C14 C15 H15 119.8
C16 C15 H15 119.8
C15 C16 C11 120.64(15)
C15 C16 H16 119.7
C11 C16 H16 119.7
O2 C17 O3 122.92(13)
O2 C17 C8 126.73(13)
O3 C17 C8 110.34(11)
O3 C18 C19 106.98(13)
O3 C18 H18A 110.3
C19 C18 H18A 110.3
O3 C18 H18B 110.3
C19 C18 H18B 110.3
H18A C18 H18B 108.6
C18 C19 H19A 109.5
C18 C19 H19B 109.5
H19A C19 H19B 109.5
C18 C19 H19C 109.5
H19A C19 H19C 109.5
H19B C19 H19C 109.5
C10 O1 C7 108.45(10)
C17 O3 C18 116.05(11)

loop_
_geom_bond_atom_site_label_1
_geom_bond_atom_site_label_2
_geom_bond_distance
C1 C2 1.375(2)
C1 C6 1.391(2)
C1 H1 0.9300
C2 C3 1.366(2)
C2 H2 0.9300
C3 C4 1.367(2)
C3 H3 0.9300
C4 C5 1.381(2)
C4 H4 0.9300
C5 C6 1.385(2)
C5 H5 0.9300
C6 C7 1.4648(19)
C7 C8 1.3725(18)
C7 O1 1.3745(16)
C8 C9 1.4222(19)
C8 C17 1.4770(19)
C9 C10 1.3449(19)
C9 H9 0.9300
C10 O1 1.3730(16)
C10 C11 1.4615(19)
C11 C12 1.386(2)
C11 C16 1.387(2)
C12 C13 1.382(2)
C12 H12 0.9300
C13 C14 1.371(2)
C13 H13 0.9300
C14 C15 1.371(2)
C14 H14 0.9300
C15 C16 1.379(2)
C15 H15 0.9300
C16 H16 0.9300
C17 O2 1.2014(16)
C17 O3 1.3286(16)
C18 O3 1.4494(17)
C18 C19 1.486(2)
C18 H18A 0.9700
C18 H18B 0.9700
C19 H19A 0.9600
C19 H19B 0.9600
C19 H19C 0.9600

loop_
_geom_hbond_atom_site_label_D
_geom_hbond_atom_site_label_H
_geom_hbond_atom_site_label_A
_geom_hbond_site_symmetry_A
_geom_hbond_distance_DH
_geom_hbond_distance_HA
_geom_hbond_distance_DA
_geom_hbond_angle_DHA
_geom_hbond_publ_flag
C5 H5 O2 . 0.93 2.17 3.001(2) 148 yes
C13 H13 Cg1 3_745 0.93 3.26 3.9810(10) 136 yes
C18 H18B Cg1 4_456 0.97 3.01 3.8370(10) 144 yes
C19 H19C Cg2 4_456 0.96 2.91 3.7860(10) 153 yes

loop_
_geom_torsion_atom_site_label_1
_geom_torsion_atom_site_label_2
_geom_torsion_atom_site_label_3
_geom_torsion_atom_site_label_4
_geom_torsion
C6 C1 C2 C3 -0.4(3)
C1 C2 C3 C4 -0.2(3)
C2 C3 C4 C5 0.2(3)
C3 C4 C5 C6 0.4(3)
C4 C5 C6 C1 -0.9(2)
C4 C5 C6 C7 177.12(16)
C2 C1 C6 C5 0.9(2)
C2 C1 C6 C7 -177.18(14)
C5 C6 C7 C8 13.6(3)
C1 C6 C7 C8 -168.49(16)
C5 C6 C7 O1 -167.86(13)
C1 C6 C7 O1 10.06(18)
O1 C7 C8 C9 -0.26(14)
C6 C7 C8 C9 178.34(15)
O1 C7 C8 C17 179.54(13)
C6 C7 C8 C17 -1.9(3)
C7 C8 C9 C10 0.75(15)
C17 C8 C9 C10 -179.07(13)
C8 C9 C10 O1 -0.95(15)
C8 C9 C10 C11 178.47(14)
C9 C10 C11 C12 -179.13(15)
O1 C10 C11 C12 0.3(2)
C9 C10 C11 C16 0.7(2)
O1 C10 C11 C16 -179.90(12)
C16 C11 C12 C13 0.7(2)
C10 C11 C12 C13 -179.49(14)
C11 C12 C13 C14 -0.8(3)
C12 C13 C14 C15 0.5(3)
C13 C14 C15 C16 -0.1(3)
C14 C15 C16 C11 0.0(3)
C12 C11 C16 C15 -0.3(2)
C10 C11 C16 C15 179.90(14)
C7 C8 C17 O2 -22.7(3)
C9 C8 C17 O2 157.10(15)
C7 C8 C17 O3 158.58(13)
C9 C8 C17 O3 -21.64(19)
C9 C10 O1 C7 0.80(14)
C11 C10 O1 C7 -178.73(11)
C8 C7 O1 C10 -0.31(14)
C6 C7 O1 C10 -179.30(11)
O2 C17 O3 C18 -0.9(2)
C8 C17 O3 C18 177.90(12)
C19 C18 O3 C17 170.23(13)

loop_
_cod_related_entry_id
_cod_related_entry_database
_cod_related_entry_code
1 ChemSpider 21128948
